data_4111332
loop_
_publ_author_name
'Barbora Bajtos'
'Ming Yu'
'Hongda Zhao'
'Brian L. Pagenkopf'

_publ_section_title
;
 C-2/C-3 Annulation and C-2 Alkylation of Indoles with
 2-Alkoxycyclopropanoate Esters
;
_journal_name_full 'Journal of the American Chemical Society'
_journal_page_first 9631
_journal_page_last 9634
_journal_paper_doi 10.1021/ja067821+
_journal_volume 129
_journal_year 2007
_chemical_formula_sum 'C19 H25 N O3'
_chemical_formula_weight 315.40
_chemical_name_systematic
; 
 ? 
;
_space_group_IT_number 14
_symmetry_cell_setting monoclinic
_symmetry_space_group_name_Hall '-P 2yn'
_symmetry_space_group_name_H-M 'P 1 21/n 1'
_atom_sites_solution_hydrogens geom
_atom_sites_solution_primary direct
_atom_sites_solution_secondary difmap
_audit_creation_method SHELXL-97
_cell_angle_alpha 90.00
_cell_angle_beta 103.1280(10)
_cell_angle_gamma 90.00
_cell_formula_units_Z 4
_cell_length_a 14.5548(3)
_cell_length_b 5.8943(2)
_cell_length_c 20.2866(6)
_cell_measurement_temperature 153(2)
_cell_volume 1694.91(8)
_computing_structure_refinement 'SHELXL-97 (Sheldrick, 1997)'
_computing_structure_solution 'SHELXS-97 (Sheldrick, 1990)'
_diffrn_ambient_temperature 153(2)
_diffrn_measured_fraction_theta_full 0.978
_diffrn_measured_fraction_theta_max 0.978
_diffrn_radiation_monochromator graphite
_diffrn_radiation_source 'fine-focus sealed tube'
_diffrn_radiation_type MoK\a
_diffrn_radiation_wavelength 0.71073
_diffrn_reflns_av_R_equivalents 0.0397
_diffrn_reflns_av_sigmaI/netI 0.0642
_diffrn_reflns_limit_h_max 18
_diffrn_reflns_limit_h_min -18
_diffrn_reflns_limit_k_max 7
_diffrn_reflns_limit_k_min -7
_diffrn_reflns_limit_l_max 26
_diffrn_reflns_limit_l_min -26
_diffrn_reflns_number 6736
_diffrn_reflns_theta_full 27.47
_diffrn_reflns_theta_max 27.47
_diffrn_reflns_theta_min 3.10
_exptl_absorpt_coefficient_mu 0.083
_exptl_absorpt_correction_T_max 0.9877
_exptl_absorpt_correction_T_min 0.9732
_exptl_crystal_density_diffrn 1.236
_exptl_crystal_F_000 680
_exptl_crystal_size_max 0.33
_exptl_crystal_size_mid 0.28
_exptl_crystal_size_min 0.15
_refine_diff_density_max 0.177
_refine_diff_density_min -0.200
_refine_diff_density_rms 0.043
_refine_ls_extinction_coef 0.0144(18)
_refine_ls_extinction_expression Fc^*^=kFc[1+0.001xFc^2^\l^3^/sin(2\q)]^-1/4^
_refine_ls_extinction_method SHELXL
_refine_ls_goodness_of_fit_ref 1.003
_refine_ls_hydrogen_treatment mixed
_refine_ls_matrix_type full
_refine_ls_number_parameters 213
_refine_ls_number_reflns 3811
_refine_ls_number_restraints 0
_refine_ls_restrained_S_all 1.003
_refine_ls_R_factor_all 0.1037
_refine_ls_R_factor_gt 0.0465
_refine_ls_shift/su_max 0.000
_refine_ls_shift/su_mean 0.000
_refine_ls_structure_factor_coef Fsqd
_refine_ls_weighting_details 'calc w=1/[\s^2^(Fo^2^)+(0.0572P)^2^+0.2794P] where P=(Fo^2^+2Fc^2^)/3'
_refine_ls_weighting_scheme calc
_refine_ls_wR_factor_gt 0.1070
_refine_ls_wR_factor_ref 0.1276
_reflns_number_gt 2214
_reflns_number_total 3811
_reflns_threshold_expression >2sigma(I)
_cod_data_source_file ja067821si20070529_084319.cif
_cod_data_source_block ym1113
_cod_database_code 4111332

loop_
_symmetry_equiv_pos_as_xyz
'x, y, z'
'-x+1/2, y+1/2, -z+1/2'
'-x, -y, -z'
'x-1/2, -y-1/2, z-1/2'

loop_
_atom_site_label
_atom_site_type_symbol
_atom_site_fract_x
_atom_site_fract_y
_atom_site_fract_z
_atom_site_U_iso_or_equiv
_atom_site_adp_type
_atom_site_occupancy
_atom_site_symmetry_multiplicity
_atom_site_calc_flag
_atom_site_refinement_flags
N1 N 0.43702(11) 0.1402(3) 0.28556(8) 0.0364(4) Uani 1 1 d .
C2 C 0.52423(12) 0.1959(3) 0.32628(8) 0.0336(4) Uani 1 1 d .
C3 C 0.57924(14) 0.0641(4) 0.37727(10) 0.0461(5) Uani 1 1 d .
H3 H 0.5576 -0.0824 0.3879 0.055 Uiso 1 1 d R
C4 C 0.66577(15) 0.1493(4) 0.41114(10) 0.0535(6) Uani 1 1 d .
H4 H 0.7049 0.0609 0.4464 0.064 Uiso 1 1 d R
C5 C 0.69713(13) 0.3586(4) 0.39604(10) 0.0500(6) Uani 1 1 d .
H5 H 0.7572 0.4144 0.4205 0.060 Uiso 1 1 d R
C6 C 0.64121(12) 0.4905(3) 0.34517(9) 0.0401(5) Uani 1 1 d .
H6 H 0.6618 0.6378 0.3344 0.048 Uiso 1 1 d R
C7 C 0.55544(11) 0.4079(3) 0.31015(8) 0.0314(4) Uani 1 1 d .
C8 C 0.48119(11) 0.5117(3) 0.25421(8) 0.0286(4) Uani 1 1 d .
H8 H 0.4628 0.6562 0.2688 0.034 Uiso 1 1 d R
C9 C 0.49863(11) 0.5329(3) 0.18200(8) 0.0280(4) Uani 1 1 d .
C10 C 0.54249(13) 0.7530(3) 0.16474(9) 0.0347(4) Uani 1 1 d .
H10A H 0.6073 0.7579 0.1891 0.042 Uiso 1 1 d R
H10B H 0.5104 0.8796 0.1791 0.042 Uiso 1 1 d R
C11 C 0.53580(13) 0.7724(3) 0.08879(9) 0.0424(5) Uani 1 1 d .
H11A H 0.5757 0.6591 0.0759 0.051 Uiso 1 1 d R
H11B H 0.5589 0.9185 0.0792 0.051 Uiso 1 1 d R
C12 C 0.43612(13) 0.7384(3) 0.04678(9) 0.0456(5) Uani 1 1 d .
H12A H 0.4363 0.7413 -0.0005 0.055 Uiso 1 1 d R
H12B H 0.3976 0.8617 0.0557 0.055 Uiso 1 1 d R
C13 C 0.39296(13) 0.5163(3) 0.06382(9) 0.0389(5) Uani 1 1 d .
H13A H 0.4283 0.3911 0.0520 0.047 Uiso 1 1 d R
H13B H 0.3287 0.5024 0.0390 0.047 Uiso 1 1 d R
C14 C 0.39776(11) 0.5084(3) 0.13924(8) 0.0298(4) Uani 1 1 d .
H14 H 0.3616 0.6343 0.1495 0.036 Uiso 1 1 d R
C15 C 0.36253(11) 0.2964(3) 0.16986(8) 0.0297(4) Uani 1 1 d .
H15 H 0.3946 0.1662 0.1576 0.036 Uiso 1 1 d R
C16 C 0.39732(11) 0.3405(3) 0.24639(8) 0.0308(4) Uani 1 1 d .
H16 H 0.3470 0.4039 0.2639 0.037 Uiso 1 1 d R
O17 O 0.54679(7) 0.33448(19) 0.16468(6) 0.0306(3) Uani 1 1 d .
C18 C 0.64707(11) 0.3292(3) 0.18227(10) 0.0392(5) Uani 1 1 d .
H18A H 0.6689 0.1880 0.1679 0.059 Uiso 1 1 d R
H18B H 0.6716 0.4525 0.1605 0.059 Uiso 1 1 d R
H18C H 0.6684 0.3435 0.2305 0.059 Uiso 1 1 d R
C19 C 0.25843(12) 0.2636(3) 0.14698(9) 0.0343(4) Uani 1 1 d .
O20 O 0.20021(9) 0.3838(3) 0.16297(8) 0.0613(5) Uani 1 1 d .
O21 O 0.23506(8) 0.0878(2) 0.10536(6) 0.0402(3) Uani 1 1 d .
C22 C 0.13477(12) 0.0499(4) 0.07828(10) 0.0459(5) Uani 1 1 d .
H22A H 0.1086 0.1710 0.0482 0.055 Uiso 1 1 d R
H22B H 0.1020 0.0418 0.1143 0.055 Uiso 1 1 d R
C23 C 0.12499(15) -0.1694(4) 0.04029(11) 0.0604(6) Uani 1 1 d .
H23A H 0.0601 -0.2050 0.0208 0.091 Uiso 1 1 d R
H23B H 0.1589 -0.1576 0.0050 0.091 Uiso 1 1 d R
H23C H 0.1523 -0.2871 0.0713 0.091 Uiso 1 1 d R
H1 H 0.3975(14) 0.058(4) 0.3047(10) 0.056(6) Uiso 1 1 d .

loop_
_atom_site_aniso_label
_atom_site_aniso_U_11
_atom_site_aniso_U_22
_atom_site_aniso_U_33
_atom_site_aniso_U_23
_atom_site_aniso_U_13
_atom_site_aniso_U_12
N1 0.0347(9) 0.0354(9) 0.0390(9) 0.0075(7) 0.0081(7) -0.0064(7)
C2 0.0342(10) 0.0378(11) 0.0302(9) 0.0015(8) 0.0107(8) 0.0021(8)
C3 0.0521(13) 0.0437(12) 0.0418(11) 0.0121(9) 0.0090(10) 0.0058(10)
C4 0.0491(13) 0.0657(16) 0.0414(12) 0.0110(11) 0.0011(10) 0.0153(12)
C5 0.0324(11) 0.0706(16) 0.0413(12) -0.0022(11) -0.0033(9) 0.0036(10)
C6 0.0330(10) 0.0482(12) 0.0385(10) -0.0014(9) 0.0069(8) -0.0038(9)
C7 0.0284(9) 0.0358(10) 0.0309(9) -0.0021(8) 0.0087(7) 0.0018(8)
C8 0.0278(9) 0.0272(9) 0.0311(9) -0.0023(8) 0.0073(7) 0.0019(7)
C9 0.0284(9) 0.0240(9) 0.0327(9) -0.0009(7) 0.0090(7) 0.0027(7)
C10 0.0381(10) 0.0268(10) 0.0403(10) 0.0011(8) 0.0112(8) 0.0001(8)
C11 0.0501(12) 0.0357(11) 0.0437(11) 0.0070(9) 0.0155(9) -0.0020(9)
C12 0.0529(13) 0.0490(13) 0.0351(11) 0.0110(9) 0.0105(9) 0.0068(10)
C13 0.0346(10) 0.0495(12) 0.0318(10) 0.0000(9) 0.0056(8) 0.0027(9)
C14 0.0294(9) 0.0302(10) 0.0304(9) -0.0004(8) 0.0079(7) 0.0053(8)
C15 0.0234(9) 0.0309(10) 0.0349(10) -0.0043(8) 0.0070(7) 0.0033(7)
C16 0.0282(9) 0.0319(10) 0.0338(9) -0.0018(8) 0.0102(7) 0.0013(8)
O17 0.0245(6) 0.0270(7) 0.0413(7) -0.0037(5) 0.0099(5) 0.0020(5)
C18 0.0269(10) 0.0398(12) 0.0529(12) -0.0027(9) 0.0130(8) 0.0045(8)
C19 0.0284(10) 0.0374(11) 0.0376(10) -0.0010(9) 0.0085(8) 0.0014(8)
O20 0.0300(8) 0.0689(10) 0.0844(11) -0.0293(9) 0.0117(7) 0.0109(7)
O21 0.0254(7) 0.0493(8) 0.0435(7) -0.0112(7) 0.0026(5) -0.0027(6)
C22 0.0253(10) 0.0639(14) 0.0439(11) 0.0014(10) -0.0018(8) -0.0063(9)
C23 0.0496(13) 0.0619(15) 0.0612(14) -0.0051(12) -0.0054(11) -0.0189(11)

loop_
_atom_type_symbol
_atom_type_description
_atom_type_scat_dispersion_real
_atom_type_scat_dispersion_imag
_atom_type_scat_source
C C 0.0033 0.0016 'International Tables Vol C Tables 4.2.6.8 and 6.1.1.4'
H H 0.0000 0.0000 'International Tables Vol C Tables 4.2.6.8 and 6.1.1.4'
N N 0.0061 0.0033 'International Tables Vol C Tables 4.2.6.8 and 6.1.1.4'
O O 0.0106 0.0060 'International Tables Vol C Tables 4.2.6.8 and 6.1.1.4'

loop_
_geom_angle_atom_site_label_1
_geom_angle_atom_site_label_2
_geom_angle_atom_site_label_3
_geom_angle
C2 N1 C16 109.08(14)
C2 N1 H1 117.2(13)
C16 N1 H1 116.9(13)
N1 C2 C3 127.19(17)
N1 C2 C7 112.04(15)
C3 C2 C7 120.77(17)
C4 C3 C2 118.10(19)
C4 C3 H3 121.5
C2 C3 H3 120.4
C5 C4 C3 121.74(18)
C5 C4 H4 118.9
C3 C4 H4 119.4
C4 C5 C6 119.83(18)
C4 C5 H5 120.2
C6 C5 H5 120.0
C7 C6 C5 119.46(19)
C7 C6 H6 119.7
C5 C6 H6 120.8
C6 C7 C2 120.10(16)
C6 C7 C8 130.96(17)
C2 C7 C8 108.92(14)
C7 C8 C9 120.12(13)
C7 C8 C16 102.96(13)
C9 C8 C16 104.38(13)
C7 C8 H8 109.3
C9 C8 H8 109.7
C16 C8 H8 109.8
O17 C9 C10 112.42(13)
O17 C9 C14 103.93(12)
C10 C9 C14 110.38(13)
O17 C9 C8 110.91(13)
C10 C9 C8 117.04(14)
C14 C9 C8 100.72(12)
C9 C10 C11 111.26(14)
C9 C10 H10A 108.8
C11 C10 H10A 110.3
C9 C10 H10B 109.5
C11 C10 H10B 108.9
H10A C10 H10B 108.0
C12 C11 C10 112.97(15)
C12 C11 H11A 108.4
C10 C11 H11A 108.6
C12 C11 H11B 109.8
C10 C11 H11B 109.1
H11A C11 H11B 107.9
C11 C12 C13 112.07(15)
C11 C12 H12A 109.8
C13 C12 H12A 109.6
C11 C12 H12B 108.6
C13 C12 H12B 108.6
H12A C12 H12B 108.0
C14 C13 C12 109.14(15)
C14 C13 H13A 108.9
C12 C13 H13A 109.4
C14 C13 H13B 110.0
C12 C13 H13B 110.9
H13A C13 H13B 108.5
C13 C14 C9 112.75(14)
C13 C14 C15 119.36(15)
C9 C14 C15 102.29(13)
C13 C14 H14 107.1
C9 C14 H14 107.8
C15 C14 H14 107.0
C19 C15 C14 112.86(14)
C19 C15 C16 114.38(13)
C14 C15 C16 101.94(13)
C19 C15 H15 109.6
C14 C15 H15 108.6
C16 C15 H15 109.2
N1 C16 C15 114.14(14)
N1 C16 C8 105.19(13)
C15 C16 C8 106.33(13)
N1 C16 H16 110.6
C15 C16 H16 109.6
C8 C16 H16 110.8
C18 O17 C9 118.87(12)
O17 C18 H18A 109.6
O17 C18 H18B 109.6
H18A C18 H18B 109.5
O17 C18 H18C 109.2
H18A C18 H18C 109.5
H18B C18 H18C 109.5
O20 C19 O21 122.34(16)
O20 C19 C15 124.52(17)
O21 C19 C15 113.14(14)
C19 O21 C22 116.67(14)
O21 C22 C23 107.30(16)
O21 C22 H22A 110.2
C23 C22 H22A 109.7
O21 C22 H22B 110.5
C23 C22 H22B 110.1
H22A C22 H22B 109.0
C22 C23 H23A 111.8
C22 C23 H23B 108.5
H23A C23 H23B 109.5
C22 C23 H23C 108.1
H23A C23 H23C 109.5
H23B C23 H23C 109.5

loop_
_geom_bond_atom_site_label_1
_geom_bond_atom_site_label_2
_geom_bond_distance
N1 C2 1.387(2)
N1 C16 1.466(2)
N1 H1 0.90(2)
C2 C3 1.392(3)
C2 C7 1.394(2)
C3 C4 1.385(3)
C3 H3 0.9599
C4 C5 1.373(3)
C4 H4 0.9600
C5 C6 1.397(3)
C5 H5 0.9600
C6 C7 1.378(2)
C6 H6 0.9600
C7 C8 1.507(2)
C8 C9 1.548(2)
C8 C16 1.564(2)
C8 H8 0.9600
C9 O17 1.4474(19)
C9 C10 1.521(2)
C9 C14 1.533(2)
C10 C11 1.526(2)
C10 H10A 0.9601
C10 H10B 0.9599
C11 C12 1.520(3)
C11 H11A 0.9599
C11 H11B 0.9599
C12 C13 1.526(3)
C12 H12A 0.9599
C12 H12B 0.9600
C13 C14 1.516(2)
C13 H13A 0.9600
C13 H13B 0.9601
C14 C15 1.534(2)
C14 H14 0.9600
C15 C19 1.493(2)
C15 C16 1.542(2)
C15 H15 0.9600
C16 H16 0.9600
O17 C18 1.4220(19)
C18 H18A 0.9601
C18 H18B 0.9601
C18 H18C 0.9599
C19 O20 1.204(2)
C19 O21 1.331(2)
O21 C22 1.455(2)
C22 C23 1.495(3)
C22 H22A 0.9601
C22 H22B 0.9599
C23 H23A 0.9599
C23 H23B 0.9600
C23 H23C 0.9600

loop_
_geom_hbond_atom_site_label_D
_geom_hbond_atom_site_label_H
_geom_hbond_atom_site_label_A
_geom_hbond_distance_DH
_geom_hbond_distance_HA
_geom_hbond_distance_DA
_geom_hbond_angle_DHA
_geom_hbond_site_symmetry_A
N1 H1 O20 0.90(2) 1.98(2) 2.883(2) 173.5(18) 2_545

loop_
_geom_torsion_atom_site_label_1
_geom_torsion_atom_site_label_2
_geom_torsion_atom_site_label_3
_geom_torsion_atom_site_label_4
_geom_torsion
C16 N1 C2 C3 170.96(18)
C16 N1 C2 C7 -10.2(2)
N1 C2 C3 C4 178.50(18)
C7 C2 C3 C4 -0.3(3)
C2 C3 C4 C5 0.7(3)
C3 C4 C5 C6 -0.2(3)
C4 C5 C6 C7 -0.7(3)
C5 C6 C7 C2 1.1(3)
C5 C6 C7 C8 179.34(18)
N1 C2 C7 C6 -179.56(15)
C3 C2 C7 C6 -0.6(3)
N1 C2 C7 C8 1.8(2)
C3 C2 C7 C8 -179.20(16)
C6 C7 C8 C9 72.7(2)
C2 C7 C8 C9 -108.85(17)
C6 C7 C8 C16 -171.91(17)
C2 C7 C8 C16 6.50(18)
C7 C8 C9 O17 39.0(2)
C16 C8 C9 O17 -75.62(15)
C7 C8 C9 C10 -91.82(19)
C16 C8 C9 C10 153.58(14)
C7 C8 C9 C14 148.54(15)
C16 C8 C9 C14 33.94(15)
O17 C9 C10 C11 62.39(18)
C14 C9 C10 C11 -53.16(18)
C8 C9 C10 C11 -167.52(14)
C9 C10 C11 C12 52.5(2)
C10 C11 C12 C13 -53.7(2)
C11 C12 C13 C14 54.8(2)
C12 C13 C14 C9 -57.33(19)
C12 C13 C14 C15 -177.38(14)
O17 C9 C14 C13 -63.50(17)
C10 C9 C14 C13 57.26(18)
C8 C9 C14 C13 -178.41(15)
O17 C9 C14 C15 65.96(14)
C10 C9 C14 C15 -173.28(13)
C8 C9 C14 C15 -48.95(15)
C13 C14 C15 C19 -67.22(19)
C9 C14 C15 C19 167.56(14)
C13 C14 C15 C16 169.62(14)
C9 C14 C15 C16 44.40(15)
C2 N1 C16 C15 129.84(14)
C2 N1 C16 C8 13.68(18)
C19 C15 C16 N1 99.88(18)
C14 C15 C16 N1 -138.00(14)
C19 C15 C16 C8 -144.62(14)
C14 C15 C16 C8 -22.50(15)
C7 C8 C16 N1 -11.95(16)
C9 C8 C16 N1 114.25(14)
C7 C8 C16 C15 -133.35(14)
C9 C8 C16 C15 -7.16(16)
C10 C9 O17 C18 45.41(18)
C14 C9 O17 C18 164.78(13)
C8 C9 O17 C18 -87.76(16)
C14 C15 C19 O20 -69.2(2)
C16 C15 C19 O20 46.8(2)
C14 C15 C19 O21 109.68(17)
C16 C15 C19 O21 -134.38(15)
O20 C19 O21 C22 1.5(3)
C15 C19 O21 C22 -177.36(15)
C19 O21 C22 C23 -173.25(16)
